data_2236829
loop_
_publ_author_name
'Gohain, Mukut'
'Loganathan, Nagarajan'
'Bezuidenhoudt, Barend C. B.'
'Roodt, Andreas'

_publ_section_title
;
 4-(2-Bromophenyl)-2-phenylpyrano[3,2-<i>c</i>]chromen-5(4<i>H</i>)-one
;
_journal_coeditor_code BV2211
_journal_issue 12
_journal_name_full 'Acta Crystallographica Section E'
_journal_page_first o3279
_journal_page_last o3280
_journal_paper_doi 10.1107/S1600536812044510
_journal_volume 68
_journal_year 2012
_chemical_formula_iupac 'C24 H15 Br O3'
_chemical_formula_moiety 'C24 H15 Br O3'
_chemical_formula_sum 'C24 H15 Br O3'
_chemical_formula_weight 431.27
_chemical_name_systematic
;
4-(2-Bromophenyl)-2-phenylpyrano[3,2-<i>c</i>]chromen-5(4<i>H</i>)-one
;
_space_group_IT_number 14
_symmetry_cell_setting monoclinic
_symmetry_space_group_name_Hall '-P 2ybc'
_symmetry_space_group_name_H-M 'P 1 21/c 1'
_atom_sites_solution_hydrogens geom
_atom_sites_solution_primary direct
_atom_sites_solution_secondary difmap
_audit_creation_method SHELXL-97
_cell_angle_alpha 90.00
_cell_angle_beta 97.0600(10)
_cell_angle_gamma 90.00
_cell_formula_units_Z 4
_cell_length_a 11.5959(2)
_cell_length_b 17.7890(4)
_cell_length_c 8.7610(2)
_cell_measurement_reflns_used 9421
_cell_measurement_temperature 100(2)
_cell_measurement_theta_max 28.27
_cell_measurement_theta_min 2.61
_cell_volume 1793.51(7)
_computing_cell_refinement 'SAINT-Plus (Bruker, 2008)'
_computing_data_collection 'APEX2 (Bruker, 2008)'
_computing_data_reduction 'SAINT-Plus (Bruker, 2008)'
_computing_molecular_graphics 'DIAMOND (Brandenburg & Putz, 2005)'
_computing_publication_material 'SHELXTL (Sheldrick, 2008)'
_computing_structure_refinement 'SHELXTL (Sheldrick, 2008)'
_computing_structure_solution 'SHELXTL (Sheldrick, 2008) and WinGX (Farrugia,1999)'
_diffrn_ambient_temperature 100(2)
_diffrn_measured_fraction_theta_full 0.998
_diffrn_measured_fraction_theta_max 0.998
_diffrn_measurement_device_type 'Bruker X8 APEXII KappaCCD'
_diffrn_measurement_method '\f and \w scans'
_diffrn_radiation_monochromator graphite
_diffrn_radiation_source 'sealed tube'
_diffrn_radiation_type MoK\a
_diffrn_radiation_wavelength 0.71073
_diffrn_reflns_av_R_equivalents 0.0451
_diffrn_reflns_av_sigmaI/netI 0.0233
_diffrn_reflns_limit_h_max 15
_diffrn_reflns_limit_h_min -15
_diffrn_reflns_limit_k_max 23
_diffrn_reflns_limit_k_min -20
_diffrn_reflns_limit_l_max 11
_diffrn_reflns_limit_l_min -10
_diffrn_reflns_number 41256
_diffrn_reflns_theta_full 28.31
_diffrn_reflns_theta_max 28.31
_diffrn_reflns_theta_min 1.77
_exptl_absorpt_coefficient_mu 2.316
_exptl_absorpt_correction_T_max 0.6180
_exptl_absorpt_correction_T_min 0.3801
_exptl_absorpt_correction_type multi-scan
_exptl_absorpt_process_details '(SADABS; Bruker, 2008)'
_exptl_crystal_colour colourless
_exptl_crystal_density_diffrn 1.597
_exptl_crystal_density_method 'not measured'
_exptl_crystal_description cuboidal
_exptl_crystal_F_000 872
_exptl_crystal_size_max 0.52
_exptl_crystal_size_mid 0.40
_exptl_crystal_size_min 0.23
_refine_diff_density_max 0.513
_refine_diff_density_min -0.341
_refine_ls_extinction_method none
_refine_ls_goodness_of_fit_ref 1.054
_refine_ls_hydrogen_treatment constr
_refine_ls_matrix_type full
_refine_ls_number_parameters 253
_refine_ls_number_reflns 4464
_refine_ls_number_restraints 0
_refine_ls_restrained_S_all 1.054
_refine_ls_R_factor_all 0.0311
_refine_ls_R_factor_gt 0.0269
_refine_ls_shift/su_max 0.003
_refine_ls_shift/su_mean 0.000
_refine_ls_structure_factor_coef Fsqd
_refine_ls_weighting_details 'calc w=1/[\s^2^(Fo^2^)+(0.0271P)^2^+1.4892P] where P=(Fo^2^+2Fc^2^)/3'
_refine_ls_weighting_scheme calc
_refine_ls_wR_factor_gt 0.0662
_refine_ls_wR_factor_ref 0.0681
_reflns_number_gt 4019
_reflns_number_total 4464
_reflns_threshold_expression I>2sigma(I)
_cod_data_source_file bv2211.cif
_cod_data_source_block I
_cod_original_cell_volume 1793.53(7)
_cod_original_sg_symbol_H-M 'P 21/c'
_cod_database_code 2236829
_cod_database_fobs_code 2236829

loop_
_symmetry_equiv_pos_as_xyz
'x, y, z'
'-x, y+1/2, -z+1/2'
'-x, -y, -z'
'x, -y-1/2, z-1/2'

loop_
_atom_site_type_symbol
_atom_site_label
_atom_site_fract_x
_atom_site_fract_y
_atom_site_fract_z
_atom_site_U_iso_or_equiv
_atom_site_adp_type
_atom_site_calc_flag
_atom_site_refinement_flags
_atom_site_occupancy
_atom_site_symmetry_multiplicity
Br Br1 0.771558(15) 0.721619(9) 0.11776(2) 0.02123(6) Uani d . 1 1
O O1 0.70255(10) 1.05778(6) 0.14190(13) 0.0176(2) Uani d . 1 1
O O2 0.55197(11) 0.98739(7) -0.28387(14) 0.0206(2) Uani d . 1 1
O O3 0.59774(12) 0.86907(7) -0.23016(16) 0.0266(3) Uani d . 1 1
C C1 0.65713(13) 1.03040(9) 0.00302(18) 0.0152(3) Uani d . 1 1
C C2 0.66299(14) 0.95736(9) -0.03718(19) 0.0170(3) Uani d . 1 1
C C3 0.72297(14) 0.89890(9) 0.0691(2) 0.0178(3) Uani d . 1 1
H H3 0.6676 0.8565 0.0783 0.021 Uiso calc R 1 1
C C4 0.75403(14) 0.93335(10) 0.2258(2) 0.0194(3) Uani d . 1 1
H H4 0.7808 0.9008 0.3087 0.023 Uiso calc R 1 1
C C5 0.74635(14) 1.00623(9) 0.25547(19) 0.0175(3) Uani d . 1 1
C C6 0.77853(15) 1.04556(10) 0.40272(19) 0.0192(3) Uani d . 1 1
C C7 0.8584(2) 1.01472(12) 0.5172(2) 0.0392(5) Uani d . 1 1
H H7 0.8900 0.9663 0.5029 0.047 Uiso calc R 1 1
C C8 0.8922(2) 1.05422(13) 0.6525(2) 0.0445(6) Uani d . 1 1
H H8 0.9487 1.0332 0.7282 0.053 Uiso calc R 1 1
C C9 0.84469(18) 1.12329(12) 0.6777(2) 0.0285(4) Uani d . 1 1
H H9 0.8670 1.1497 0.7709 0.034 Uiso calc R 1 1
C C10 0.76475(17) 1.15344(12) 0.5665(2) 0.0291(4) Uani d . 1 1
H H10 0.7309 1.2009 0.5836 0.035 Uiso calc R 1 1
C C11 0.73243(16) 1.11577(11) 0.4291(2) 0.0263(4) Uani d . 1 1
H H11 0.6783 1.1382 0.3523 0.032 Uiso calc R 1 1
C C12 0.60043(13) 1.08645(9) -0.09917(18) 0.0155(3) Uani d . 1 1
C C13 0.59292(14) 1.16273(9) -0.06145(19) 0.0173(3) Uani d . 1 1
H H13 0.6272 1.1803 0.0361 0.021 Uiso calc R 1 1
C C14 0.53576(15) 1.21245(9) -0.1660(2) 0.0191(3) Uani d . 1 1
H H14 0.5306 1.2641 -0.1404 0.023 Uiso calc R 1 1
C C15 0.48548(15) 1.18643(10) -0.30964(19) 0.0200(3) Uani d . 1 1
H H15 0.4460 1.2208 -0.3809 0.024 Uiso calc R 1 1
C C16 0.49225(15) 1.11142(10) -0.34978(19) 0.0200(3) Uani d . 1 1
H H16 0.4584 1.0940 -0.4477 0.024 Uiso calc R 1 1
C C17 0.54995(14) 1.06213(9) -0.24295(19) 0.0171(3) Uani d . 1 1
C C18 0.60497(14) 0.93349(10) -0.1856(2) 0.0192(3) Uani d . 1 1
C C19 0.83245(14) 0.86731(9) 0.0112(2) 0.0189(3) Uani d . 1 1
C C20 0.90660(16) 0.91560(10) -0.0560(2) 0.0266(4) Uani d . 1 1
H H20 0.8870 0.9674 -0.0664 0.032 Uiso calc R 1 1
C C21 1.00623(16) 0.89077(11) -0.1072(2) 0.0260(4) Uani d . 1 1
H H21 1.0541 0.9250 -0.1539 0.031 Uiso calc R 1 1
C C22 1.03834(15) 0.81506(11) -0.0915(2) 0.0251(4) Uani d . 1 1
H H22 1.1076 0.7977 -0.1276 0.030 Uiso calc R 1 1
C C23 0.96779(15) 0.76574(10) -0.0225(2) 0.0217(3) Uani d . 1 1
H H23 0.9890 0.7143 -0.0094 0.026 Uiso calc R 1 1
C C24 0.86588(14) 0.79205(9) 0.02731(19) 0.0179(3) Uani d . 1 1

loop_
_atom_site_aniso_label
_atom_site_aniso_U_11
_atom_site_aniso_U_22
_atom_site_aniso_U_33
_atom_site_aniso_U_12
_atom_site_aniso_U_13
_atom_site_aniso_U_23
Br1 0.02278(9) 0.01590(9) 0.02471(10) 0.00087(6) 0.00178(6) 0.00514(6)
O1 0.0210(6) 0.0138(5) 0.0177(5) -0.0002(4) 0.0007(4) -0.0012(4)
O2 0.0245(6) 0.0165(6) 0.0206(6) -0.0026(5) 0.0020(5) -0.0052(5)
O3 0.0293(7) 0.0169(6) 0.0336(7) -0.0020(5) 0.0035(5) -0.0096(5)
C1 0.0134(7) 0.0151(7) 0.0177(7) -0.0021(6) 0.0045(6) -0.0012(6)
C2 0.0149(7) 0.0154(8) 0.0213(8) -0.0017(6) 0.0055(6) -0.0016(6)
C3 0.0175(7) 0.0113(7) 0.0257(8) -0.0009(6) 0.0068(6) -0.0018(6)
C4 0.0184(8) 0.0173(8) 0.0234(8) 0.0008(6) 0.0063(6) 0.0022(6)
C5 0.0159(7) 0.0173(8) 0.0200(8) 0.0000(6) 0.0052(6) 0.0022(6)
C6 0.0205(8) 0.0192(8) 0.0188(8) -0.0035(6) 0.0062(6) 0.0009(6)
C7 0.0645(15) 0.0242(10) 0.0264(10) 0.0119(10) -0.0043(10) 0.0010(8)
C8 0.0708(17) 0.0355(12) 0.0229(10) 0.0075(11) -0.0110(10) 0.0045(9)
C9 0.0365(10) 0.0325(10) 0.0171(8) -0.0095(8) 0.0061(7) -0.0026(7)
C10 0.0247(9) 0.0293(10) 0.0332(10) -0.0007(8) 0.0025(7) -0.0124(8)
C11 0.0218(9) 0.0263(9) 0.0292(9) 0.0029(7) -0.0027(7) -0.0078(8)
C12 0.0148(7) 0.0150(7) 0.0175(7) -0.0016(6) 0.0053(6) -0.0008(6)
C13 0.0190(7) 0.0155(8) 0.0178(7) -0.0014(6) 0.0045(6) -0.0009(6)
C14 0.0219(8) 0.0143(8) 0.0219(8) -0.0007(6) 0.0065(6) 0.0017(6)
C15 0.0209(8) 0.0204(8) 0.0192(8) -0.0008(6) 0.0048(6) 0.0052(6)
C16 0.0212(8) 0.0229(9) 0.0161(8) -0.0041(7) 0.0039(6) -0.0001(6)
C17 0.0174(7) 0.0157(8) 0.0192(8) -0.0026(6) 0.0062(6) -0.0026(6)
C18 0.0176(8) 0.0169(8) 0.0240(8) -0.0010(6) 0.0061(6) -0.0036(6)
C19 0.0170(8) 0.0175(8) 0.0223(8) -0.0001(6) 0.0030(6) -0.0033(6)
C20 0.0249(9) 0.0159(8) 0.0405(11) 0.0000(7) 0.0105(8) 0.0007(7)
C21 0.0220(9) 0.0230(9) 0.0342(10) -0.0060(7) 0.0083(7) 0.0035(7)
C22 0.0178(8) 0.0292(10) 0.0289(9) 0.0042(7) 0.0056(7) -0.0035(7)
C23 0.0211(8) 0.0210(9) 0.0226(8) 0.0046(7) 0.0004(7) -0.0024(6)
C24 0.0191(8) 0.0170(8) 0.0171(8) -0.0004(6) 0.0006(6) -0.0015(6)

loop_
_atom_type_symbol
_atom_type_description
_atom_type_scat_dispersion_real
_atom_type_scat_dispersion_imag
_atom_type_scat_source
C C 0.0033 0.0016 'International Tables Vol C Tables 4.2.6.8 and 6.1.1.4'
H H 0.0000 0.0000 'International Tables Vol C Tables 4.2.6.8 and 6.1.1.4'
O O 0.0106 0.0060 'International Tables Vol C Tables 4.2.6.8 and 6.1.1.4'
Br Br -0.2901 2.4595 'International Tables Vol C Tables 4.2.6.8 and 6.1.1.4'

loop_
_geom_angle_atom_site_label_1
_geom_angle_atom_site_label_2
_geom_angle_atom_site_label_3
_geom_angle
C1 O1 C5 117.97(13)
C17 O2 C18 121.86(13)
C2 C1 O1 123.61(15)
C2 C1 C12 122.46(15)
O1 C1 C12 113.94(13)
C1 C2 C18 118.84(15)
C1 C2 C3 122.47(15)
C18 C2 C3 118.63(14)
C4 C3 C2 108.83(13)
C4 C3 C19 109.64(14)
C2 C3 C19 112.78(14)
C4 C3 H3 108.5
C2 C3 H3 108.5
C19 C3 H3 108.5
C5 C4 C3 124.17(16)
C5 C4 H4 117.9
C3 C4 H4 117.9
C4 C5 O1 121.81(15)
C4 C5 C6 128.24(16)
O1 C5 C6 109.95(14)
C11 C6 C7 118.06(17)
C11 C6 C5 120.72(16)
C7 C6 C5 121.19(16)
C6 C7 C8 120.51(19)
C6 C7 H7 119.7
C8 C7 H7 119.7
C9 C8 C7 120.7(2)
C9 C8 H8 119.6
C7 C8 H8 119.6
C10 C9 C8 119.04(18)
C10 C9 H9 120.5
C8 C9 H9 120.5
C9 C10 C11 120.99(19)
C9 C10 H10 119.5
C11 C10 H10 119.5
C10 C11 C6 120.65(18)
C10 C11 H11 119.7
C6 C11 H11 119.7
C17 C12 C13 118.89(15)
C17 C12 C1 117.11(14)
C13 C12 C1 124.00(15)
C14 C13 C12 120.12(15)
C14 C13 H13 119.9
C12 C13 H13 119.9
C13 C14 C15 119.80(15)
C13 C14 H14 120.1
C15 C14 H14 120.1
C16 C15 C14 121.13(16)
C16 C15 H15 119.4
C14 C15 H15 119.4
C15 C16 C17 118.28(16)
C15 C16 H16 120.9
C17 C16 H16 120.9
O2 C17 C12 121.13(15)
O2 C17 C16 117.06(15)
C12 C17 C16 121.79(15)
O3 C18 O2 116.61(15)
O3 C18 C2 124.89(17)
O2 C18 C2 118.49(14)
C20 C19 C24 117.06(16)
C20 C19 C3 119.52(15)
C24 C19 C3 123.37(15)
C21 C20 C19 122.03(17)
C21 C20 H20 119.0
C19 C20 H20 119.0
C20 C21 C22 120.34(17)
C20 C21 H21 119.8
C22 C21 H21 119.8
C23 C22 C21 119.17(17)
C23 C22 H22 120.4
C21 C22 H22 120.4
C22 C23 C24 119.55(17)
C22 C23 H23 120.2
C24 C23 H23 120.2
C23 C24 C19 121.83(16)
C23 C24 Br1 117.66(13)
C19 C24 Br1 120.51(13)

loop_
_geom_bond_atom_site_label_1
_geom_bond_atom_site_label_2
_geom_bond_distance
Br1 C24 1.8992(17)
O1 C1 1.3555(19)
O1 C5 1.4017(19)
O2 C17 1.378(2)
O2 C18 1.382(2)
O3 C18 1.210(2)
C1 C2 1.350(2)
C1 C12 1.443(2)
C2 C18 1.452(2)
C2 C3 1.508(2)
C3 C4 1.506(2)
C3 C19 1.531(2)
C3 H3 1.0000
C4 C5 1.327(2)
C4 H4 0.9500
C5 C6 1.475(2)
C6 C11 1.389(3)
C6 C7 1.391(3)
C7 C8 1.392(3)
C7 H7 0.9500
C8 C9 1.375(3)
C8 H8 0.9500
C9 C10 1.369(3)
C9 H9 0.9500
C10 C11 1.388(3)
C10 H10 0.9500
C11 H11 0.9500
C12 C17 1.391(2)
C12 C13 1.402(2)
C13 C14 1.382(2)
C13 H13 0.9500
C14 C15 1.399(2)
C14 H14 0.9500
C15 C16 1.385(2)
C15 H15 0.9500
C16 C17 1.392(2)
C16 H16 0.9500
C19 C20 1.396(2)
C19 C24 1.396(2)
C20 C21 1.363(3)
C20 H20 0.9500
C21 C22 1.400(3)
C21 H21 0.9500
C22 C23 1.388(3)
C22 H22 0.9500
C23 C24 1.390(2)
C23 H23 0.9500

loop_
_geom_hbond_atom_site_label_D
_geom_hbond_atom_site_label_H
_geom_hbond_atom_site_label_A
_geom_hbond_site_symmetry_A
_geom_hbond_distance_DH
_geom_hbond_distance_HA
_geom_hbond_distance_DA
_geom_hbond_angle_DHA
C3 H3 Cg4 3_675 1.00 2.80 3.4956(18) 127
